data_1503675
loop_
_publ_author_name
'Wang, Kui'
'Guo, Dong-Sheng'
'Zhang, Hong-Qing'
'Li, Dong'
'Zheng, Xi-Long'
'Liu, Yu'

_publ_section_title
;
 Highly effective binding of viologens by p-sulfonatocalixarenes for the
 treatment of viologen poisoning.
;
_journal_issue 20
_journal_name_full 'Journal of medicinal chemistry'
_journal_page_first 6402
_journal_page_last 6412
_journal_paper_doi 10.1021/jm900811z
_journal_volume 52
_journal_year 2009
_chemical_formula_moiety 'C52 H65 N4 O26.50 S4'
_chemical_formula_sum 'C52 H65 N4 O26.5 S4'
_chemical_formula_weight 1298.32
_chemical_name_systematic
; 
 ? 
;
_space_group_IT_number 2
_symmetry_cell_setting triclinic
_symmetry_space_group_name_Hall '-P 1'
_symmetry_space_group_name_H-M 'P -1'
_atom_sites_solution_hydrogens geom
_atom_sites_solution_primary direct
_atom_sites_solution_secondary difmap
_audit_creation_method SHELXL-97
_cell_angle_alpha 88.402(11)
_cell_angle_beta 77.838(6)
_cell_angle_gamma 81.671(10)
_cell_formula_units_Z 2
_cell_length_a 13.699(5)
_cell_length_b 13.796(5)
_cell_length_c 15.189(6)
_cell_measurement_reflns_used 7430
_cell_measurement_temperature 113(2)
_cell_measurement_theta_max 27.9
_cell_measurement_theta_min 1.4
_cell_volume 2776.6(18)
_computing_cell_refinement CrystalClear
_computing_data_collection CrystalClear
_computing_data_reduction CrystalClear
_computing_publication_material 'CrystalStructure 3.7.0'
_computing_structure_refinement 'SHELXL-97 (Sheldrick, 1997)'
_computing_structure_solution 'SHELXS-97 (Sheldrick, 1990)'
_diffrn_ambient_temperature 113(2)
_diffrn_detector_area_resol_mean 7.31
_diffrn_measured_fraction_theta_full 0.983
_diffrn_measured_fraction_theta_max 0.983
_diffrn_measurement_device_type 'Rigaku Saturn'
_diffrn_measurement_method \w
_diffrn_radiation_monochromator confocal
_diffrn_radiation_source 'Rotating anode'
_diffrn_radiation_type MoK\a
_diffrn_radiation_wavelength 0.71070
_diffrn_reflns_av_R_equivalents 0.0725
_diffrn_reflns_av_sigmaI/netI 0.1490
_diffrn_reflns_limit_h_max 15
_diffrn_reflns_limit_h_min -18
_diffrn_reflns_limit_k_max 10
_diffrn_reflns_limit_k_min -18
_diffrn_reflns_limit_l_max 19
_diffrn_reflns_limit_l_min -19
_diffrn_reflns_number 20355
_diffrn_reflns_theta_full 27.84
_diffrn_reflns_theta_max 27.84
_diffrn_reflns_theta_min 1.37
_exptl_absorpt_coefficient_mu 0.267
_exptl_absorpt_correction_T_max 0.9585
_exptl_absorpt_correction_T_min 0.9535
_exptl_absorpt_correction_type multi-scan
_exptl_absorpt_process_details CrystalClear
_exptl_crystal_colour colorless
_exptl_crystal_density_diffrn 1.553
_exptl_crystal_density_method 'not measured'
_exptl_crystal_description prism
_exptl_crystal_F_000 1362
_exptl_crystal_size_max 0.18
_exptl_crystal_size_mid 0.16
_exptl_crystal_size_min 0.16
_refine_diff_density_max 1.237
_refine_diff_density_min -0.724
_refine_diff_density_rms 0.118
_refine_ls_extinction_method none
_refine_ls_goodness_of_fit_ref 1.001
_refine_ls_hydrogen_treatment constr
_refine_ls_matrix_type full
_refine_ls_number_parameters 788
_refine_ls_number_reflns 12974
_refine_ls_number_restraints 12
_refine_ls_restrained_S_all 1.005
_refine_ls_R_factor_all 0.1057
_refine_ls_R_factor_gt 0.0710
_refine_ls_shift/su_max 0.000
_refine_ls_shift/su_mean 0.000
_refine_ls_structure_factor_coef Fsqd
_refine_ls_weighting_details 'calc w=1/[\s^2^(Fo^2^)+(0.0813P)^2^+0.0000P] where P=(Fo^2^+2Fc^2^)/3'
_refine_ls_weighting_scheme calc
_refine_ls_wR_factor_gt 0.1784
_refine_ls_wR_factor_ref 0.2027
_reflns_number_gt 6799
_reflns_number_total 12974
_reflns_threshold_expression >2sigma(I)
_cod_data_source_file jm900811z_si_002.cif
_cod_data_source_block shelxl
_cod_original_formula_sum 'C52 H65 N4 O26.50 S4'
_cod_database_code 1503675

loop_
_symmetry_equiv_pos_as_xyz
'x, y, z'
'-x, -y, -z'

loop_
_atom_site_label
_atom_site_type_symbol
_atom_site_fract_x
_atom_site_fract_y
_atom_site_fract_z
_atom_site_U_iso_or_equiv
_atom_site_adp_type
_atom_site_occupancy
_atom_site_symmetry_multiplicity
_atom_site_calc_flag
_atom_site_refinement_flags
S1 S 0.72133(8) 0.00325(7) 0.25723(7) 0.0245(2) Uani 1 1 d .
S2 S 0.53368(7) 0.51553(7) 0.19541(6) 0.0195(2) Uani 1 1 d .
S3 S -0.00012(7) 0.61337(6) 0.26161(6) 0.0155(2) Uani 1 1 d .
S4 S 0.20325(7) 0.10839(6) 0.14635(6) 0.0153(2) Uani 1 1 d .
N1 N 0.4063(2) 0.2704(2) 0.0953(2) 0.0171(7) Uani 1 1 d .
N2 N 0.2729(2) 0.3454(2) -0.0166(2) 0.0170(7) Uani 1 1 d .
N3 N 0.2097(3) 0.8121(2) 0.2379(2) 0.0261(8) Uani 1 1 d .
N4 N 0.1449(3) 0.8370(3) 0.0735(2) 0.0315(9) Uani 1 1 d .
O1 O 0.6847(2) -0.0634(2) 0.2029(2) 0.0333(7) Uani 1 1 d .
O2 O 0.7866(2) -0.0500(2) 0.3130(2) 0.0307(7) Uani 1 1 d .
O3 O 0.7685(2) 0.0796(2) 0.2045(2) 0.0373(8) Uani 1 1 d .
O4 O 0.37463(18) 0.19395(18) 0.52407(17) 0.0174(6) Uani 1 1 d .
H4 H 0.3907 0.2391 0.5517 0.026 Uiso 1 1 calc R
O5 O 0.6416(2) 0.4816(2) 0.1775(2) 0.0332(7) Uani 1 1 d .
O6 O 0.5076(3) 0.62110(19) 0.19044(19) 0.0341(8) Uani 1 1 d .
O7 O 0.4845(2) 0.46494(19) 0.13762(18) 0.0238(6) Uani 1 1 d .
O8 O 0.37718(19) 0.39231(17) 0.56784(16) 0.0167(5) Uani 1 1 d .
H8 H 0.3338 0.4352 0.5975 0.025 Uiso 1 1 calc R
O9 O 0.08481(18) 0.64812(18) 0.20033(17) 0.0192(6) Uani 1 1 d .
O10 O -0.06877(19) 0.69351(18) 0.31130(17) 0.0217(6) Uani 1 1 d .
O11 O -0.0520(2) 0.54977(19) 0.21662(18) 0.0221(6) Uani 1 1 d .
O12 O 0.18760(19) 0.37097(18) 0.52477(18) 0.0184(6) Uani 1 1 d .
H12 H 0.1602 0.3209 0.5411 0.028 Uiso 1 1 calc R
O13 O 0.16767(19) 0.20394(17) 0.11191(17) 0.0184(6) Uani 1 1 d .
O14 O 0.1360(2) 0.03772(19) 0.14098(18) 0.0250(6) Uani 1 1 d .
O15 O 0.3079(2) 0.07318(19) 0.10414(18) 0.0240(6) Uani 1 1 d .
O16 O 0.16944(19) 0.16554(18) 0.53682(17) 0.0190(6) Uani 1 1 d .
H16 H 0.2227 0.1460 0.5551 0.028 Uiso 1 1 calc R
C1 C 0.4461(3) 0.0679(2) 0.4198(2) 0.0150(7) Uani 1 1 d .
C2 C 0.5269(3) 0.0233(3) 0.3568(2) 0.0161(7) Uani 1 1 d .
H2 H 0.5210 -0.0359 0.3291 0.019 Uiso 1 1 calc R
C3 C 0.6152(3) 0.0623(3) 0.3333(3) 0.0175(8) Uani 1 1 d .
C4 C 0.6255(3) 0.1485(3) 0.3747(2) 0.0167(8) Uani 1 1 d .
H4A H 0.6869 0.1753 0.3590 0.020 Uiso 1 1 calc R
C5 C 0.5462(3) 0.1948(3) 0.4388(2) 0.0157(7) Uani 1 1 d .
C6 C 0.4566(3) 0.1534(2) 0.4616(2) 0.0147(7) Uani 1 1 d .
C7 C 0.5584(3) 0.2916(2) 0.4790(2) 0.0150(7) Uani 1 1 d .
H7A H 0.6309 0.2988 0.4678 0.018 Uiso 1 1 calc R
H7B H 0.5323 0.2916 0.5449 0.018 Uiso 1 1 calc R
C8 C 0.5010(3) 0.3778(2) 0.4368(2) 0.0154(7) Uani 1 1 d .
C9 C 0.5407(3) 0.4060(2) 0.3486(2) 0.0159(8) Uani 1 1 d .
H9 H 0.6040 0.3739 0.3171 0.019 Uiso 1 1 calc R
C10 C 0.4877(3) 0.4808(3) 0.3074(2) 0.0152(7) Uani 1 1 d .
C11 C 0.3948(3) 0.5269(3) 0.3537(2) 0.0165(8) Uani 1 1 d .
H11 H 0.3590 0.5780 0.3249 0.020 Uiso 1 1 calc R
C12 C 0.3526(3) 0.5006(2) 0.4415(2) 0.0150(7) Uani 1 1 d .
C13 C 0.4087(3) 0.4257(3) 0.4824(2) 0.0144(7) Uani 1 1 d .
C14 C 0.2483(3) 0.5509(3) 0.4839(2) 0.0156(7) Uani 1 1 d .
H14A H 0.2457 0.6226 0.4762 0.019 Uiso 1 1 calc R
H14B H 0.2337 0.5368 0.5492 0.019 Uiso 1 1 calc R
C15 C 0.1694(3) 0.5159(2) 0.4409(2) 0.0133(7) Uani 1 1 d .
C16 C 0.1253(3) 0.5716(2) 0.3791(2) 0.0149(7) Uani 1 1 d .
H16A H 0.1444 0.6342 0.3625 0.018 Uiso 1 1 calc R
C17 C 0.0529(3) 0.5371(3) 0.3407(2) 0.0147(7) Uani 1 1 d .
C18 C 0.0227(3) 0.4470(2) 0.3654(2) 0.0153(7) Uani 1 1 d .
H18 H -0.0278 0.4250 0.3399 0.018 Uiso 1 1 calc R
C19 C 0.0657(3) 0.3881(2) 0.4277(2) 0.0132(7) Uani 1 1 d .
C20 C 0.1383(3) 0.4233(3) 0.4652(2) 0.0150(7) Uani 1 1 d .
C21 C 0.0356(3) 0.2864(2) 0.4520(3) 0.0162(8) Uani 1 1 d .
H21A H 0.0272 0.2762 0.5178 0.019 Uiso 1 1 calc R
H21B H -0.0298 0.2820 0.4354 0.019 Uiso 1 1 calc R
C22 C 0.1159(3) 0.2069(2) 0.4026(2) 0.0150(7) Uani 1 1 d .
C23 C 0.1235(3) 0.1924(2) 0.3106(2) 0.0150(7) Uani 1 1 d .
H23 H 0.0759 0.2290 0.2808 0.018 Uiso 1 1 calc R
C24 C 0.1993(3) 0.1256(2) 0.2624(2) 0.0128(7) Uani 1 1 d .
C25 C 0.2709(3) 0.0735(2) 0.3045(2) 0.0149(7) Uani 1 1 d .
H25 H 0.3244 0.0295 0.2703 0.018 Uiso 1 1 calc R
C26 C 0.2652(3) 0.0851(2) 0.3971(2) 0.0133(7) Uani 1 1 d .
C27 C 0.1860(3) 0.1506(2) 0.4456(2) 0.0150(7) Uani 1 1 d .
C28 C 0.3463(3) 0.0274(2) 0.4414(2) 0.0153(7) Uani 1 1 d .
H28A H 0.3214 0.0283 0.5075 0.018 Uiso 1 1 calc R
H28B H 0.3578 -0.0417 0.4211 0.018 Uiso 1 1 calc R
C29 C 0.4630(3) 0.2231(3) 0.1495(3) 0.0206(8) Uani 1 1 d .
H29 H 0.5210 0.1785 0.1240 0.025 Uiso 1 1 calc R
C30 C 0.4391(3) 0.2378(3) 0.2409(3) 0.0212(8) Uani 1 1 d .
H30 H 0.4807 0.2048 0.2783 0.025 Uiso 1 1 calc R
C31 C 0.3536(3) 0.3012(3) 0.2778(3) 0.0194(8) Uani 1 1 d .
H31 H 0.3349 0.3112 0.3411 0.023 Uiso 1 1 calc R
C32 C 0.2948(3) 0.3504(3) 0.2213(3) 0.0179(8) Uani 1 1 d .
H32 H 0.2359 0.3943 0.2459 0.022 Uiso 1 1 calc R
C33 C 0.3226(3) 0.3349(2) 0.1293(2) 0.0146(7) Uani 1 1 d .
C34 C 0.2651(3) 0.3855(3) 0.0662(2) 0.0170(8) Uani 1 1 d .
C35 C 0.2010(3) 0.4731(3) 0.0891(3) 0.0212(8) Uani 1 1 d .
H35 H 0.1965 0.5033 0.1455 0.025 Uiso 1 1 calc R
C36 C 0.1436(3) 0.5162(3) 0.0293(3) 0.0252(9) Uani 1 1 d .
H36 H 0.1000 0.5761 0.0444 0.030 Uiso 1 1 calc R
C37 C 0.1505(3) 0.4710(3) -0.0522(3) 0.0305(10) Uani 1 1 d .
H37 H 0.1100 0.4984 -0.0928 0.037 Uiso 1 1 calc R
C38 C 0.2165(3) 0.3861(3) -0.0739(3) 0.0227(9) Uani 1 1 d .
H38 H 0.2222 0.3557 -0.1304 0.027 Uiso 1 1 calc R
C39 C 0.3434(3) 0.2547(3) -0.0422(2) 0.0200(8) Uani 1 1 d .
H39A H 0.3631 0.2495 -0.1086 0.024 Uiso 1 1 calc R
H39B H 0.3101 0.1973 -0.0191 0.024 Uiso 1 1 calc R
C40 C 0.4356(3) 0.2557(3) -0.0034(3) 0.0223(9) Uani 1 1 d .
H40A H 0.4809 0.1928 -0.0171 0.027 Uiso 1 1 calc R
H40B H 0.4727 0.3091 -0.0313 0.027 Uiso 1 1 calc R
C41 C 0.2476(4) 0.8113(3) 0.3121(3) 0.0352(11) Uani 1 1 d .
H41 H 0.3159 0.7842 0.3099 0.042 Uiso 1 1 calc R
C42 C 0.1895(4) 0.8487(3) 0.3904(3) 0.0358(11) Uani 1 1 d .
H42 H 0.2166 0.8485 0.4430 0.043 Uiso 1 1 calc R
C43 C 0.0887(4) 0.8877(3) 0.3927(3) 0.0396(12) Uani 1 1 d .
H43 H 0.0467 0.9133 0.4475 0.048 Uiso 1 1 calc R
C44 C 0.0502(4) 0.8891(3) 0.3159(3) 0.0350(11) Uani 1 1 d .
H44 H -0.0177 0.9167 0.3171 0.042 Uiso 1 1 calc R
C45 C 0.1118(3) 0.8498(3) 0.2365(3) 0.0273(10) Uani 1 1 d .
C46 C 0.0756(3) 0.8508(3) 0.1536(3) 0.0270(9) Uani 1 1 d .
C47 C -0.0232(3) 0.8637(3) 0.1513(3) 0.0293(10) Uani 1 1 d .
H47 H -0.0719 0.8688 0.2062 0.035 Uiso 1 1 calc R
C48 C -0.0552(4) 0.8698(4) 0.0700(4) 0.0466(13) Uani 1 1 d .
H48 H -0.1251 0.8820 0.0691 0.056 Uiso 1 1 calc R
C49 C 0.0163(4) 0.8577(5) -0.0092(4) 0.0653(19) Uani 1 1 d .
H49 H -0.0034 0.8603 -0.0656 0.078 Uiso 1 1 calc R
C50 C 0.1156(4) 0.8420(5) -0.0051(4) 0.0629(18) Uani 1 1 d .
H50 H 0.1652 0.8344 -0.0594 0.076 Uiso 1 1 calc R
C51 C 0.2534(3) 0.8257(3) 0.0746(3) 0.0331(10) Uani 1 1 d .
H51A H 0.2743 0.8907 0.0796 0.040 Uiso 1 1 calc R
H51B H 0.2933 0.7944 0.0179 0.040 Uiso 1 1 calc R
C52 C 0.2719(3) 0.7627(3) 0.1543(3) 0.0311(10) Uani 1 1 d .
H52A H 0.2527 0.6970 0.1486 0.037 Uiso 1 1 calc R
H52B H 0.3443 0.7546 0.1567 0.037 Uiso 1 1 calc R
O17 O 0.2376(2) 0.49976(19) 0.70048(18) 0.0224(6) Uani 1 1 d .
O18 O 0.5861(3) 0.0151(2) 0.0644(2) 0.0425(8) Uani 1 1 d .
O19 O 0.2590(2) 0.2592(2) 0.7421(2) 0.0316(7) Uani 1 1 d .
O20 O 0.3824(2) 0.6045(2) 0.0288(2) 0.0370(8) Uani 1 1 d .
O21 O 0.4768(3) 0.2279(2) 0.7037(2) 0.0440(9) Uani 1 1 d .
O22 O 0.5577(2) 0.1071(2) 0.8313(2) 0.0415(8) Uani 1 1 d .
O23 O 0.6869(3) 0.2681(3) 0.1382(2) 0.0512(10) Uani 1 1 d .
O24 O 0.9876(3) 0.3420(3) 0.1478(3) 0.0562(10) Uani 1 1 d .
O25 O 0.1749(3) 0.7079(3) 0.6931(4) 0.0765(14) Uani 1 1 d .
O26 O 0.9385(5) 0.1239(5) 0.2359(5) 0.0425(17) Uani 0.50 1 d PU
O27 O 0.8763(3) 0.0881(4) 0.4085(3) 0.0907(17) Uani 1 1 d U

loop_
_atom_site_aniso_label
_atom_site_aniso_U_11
_atom_site_aniso_U_22
_atom_site_aniso_U_33
_atom_site_aniso_U_23
_atom_site_aniso_U_13
_atom_site_aniso_U_12
S1 0.0269(6) 0.0236(5) 0.0165(5) 0.0043(4) 0.0025(4) 0.0063(4)
S2 0.0261(5) 0.0215(5) 0.0120(5) 0.0038(4) -0.0031(4) -0.0096(4)
S3 0.0172(5) 0.0178(5) 0.0110(4) 0.0034(3) -0.0032(4) -0.0014(3)
S4 0.0206(5) 0.0135(4) 0.0117(4) 0.0008(3) -0.0032(4) -0.0024(3)
N1 0.0206(16) 0.0154(16) 0.0149(16) 0.0007(12) -0.0022(13) -0.0041(12)
N2 0.0211(17) 0.0170(16) 0.0128(16) 0.0030(12) -0.0031(13) -0.0038(12)
N3 0.0281(19) 0.0198(18) 0.029(2) 0.0056(14) -0.0010(16) -0.0061(14)
N4 0.027(2) 0.042(2) 0.025(2) 0.0022(16) -0.0043(16) -0.0040(16)
O1 0.0427(19) 0.0309(17) 0.0223(17) -0.0081(13) -0.0042(14) 0.0059(14)
O2 0.0284(16) 0.0307(16) 0.0266(17) 0.0108(12) -0.0019(13) 0.0097(13)
O3 0.0394(19) 0.0297(17) 0.0308(18) 0.0149(13) 0.0114(15) 0.0040(13)
O4 0.0201(14) 0.0160(13) 0.0149(13) -0.0025(10) -0.0002(11) -0.0027(10)
O5 0.0258(16) 0.056(2) 0.0181(16) 0.0027(14) -0.0004(13) -0.0129(14)
O6 0.066(2) 0.0184(15) 0.0186(16) 0.0062(12) -0.0062(15) -0.0153(14)
O7 0.0311(16) 0.0270(15) 0.0168(14) 0.0053(11) -0.0083(12) -0.0121(12)
O8 0.0223(14) 0.0170(13) 0.0096(13) 0.0018(10) -0.0025(11) -0.0001(10)
O9 0.0204(14) 0.0215(14) 0.0144(14) 0.0074(10) -0.0016(11) -0.0028(11)
O10 0.0232(15) 0.0238(14) 0.0141(14) 0.0005(11) -0.0009(11) 0.0054(11)
O11 0.0266(15) 0.0253(15) 0.0172(14) 0.0023(11) -0.0090(12) -0.0070(12)
O12 0.0204(14) 0.0161(14) 0.0210(14) 0.0085(11) -0.0089(11) -0.0048(10)
O13 0.0252(14) 0.0164(13) 0.0139(14) 0.0056(10) -0.0044(11) -0.0044(11)
O14 0.0380(17) 0.0213(14) 0.0201(15) 0.0035(11) -0.0106(13) -0.0126(12)
O15 0.0262(15) 0.0277(15) 0.0147(14) -0.0001(11) -0.0002(12) 0.0013(12)
O16 0.0237(14) 0.0210(14) 0.0120(13) 0.0032(10) -0.0064(11) 0.0010(11)
C1 0.0200(19) 0.0123(17) 0.0143(18) 0.0060(14) -0.0089(15) -0.0014(14)
C2 0.0215(19) 0.0149(18) 0.0115(18) 0.0019(14) -0.0066(15) 0.0029(14)
C3 0.022(2) 0.0141(18) 0.0142(19) 0.0032(14) -0.0030(15) 0.0044(15)
C4 0.0156(18) 0.0181(19) 0.0171(19) 0.0088(15) -0.0063(15) -0.0020(14)
C5 0.0197(19) 0.0141(18) 0.0128(18) 0.0044(14) -0.0052(15) 0.0010(14)
C6 0.0191(19) 0.0118(17) 0.0116(18) 0.0029(13) -0.0039(14) 0.0035(14)
C7 0.0164(18) 0.0145(18) 0.0154(19) 0.0002(14) -0.0066(15) -0.0012(14)
C8 0.0210(19) 0.0129(18) 0.0148(19) 0.0024(14) -0.0072(15) -0.0061(14)
C9 0.0192(19) 0.0133(18) 0.0141(18) -0.0010(14) 0.0002(15) -0.0039(14)
C10 0.0205(19) 0.0151(18) 0.0115(18) 0.0021(14) -0.0045(15) -0.0064(14)
C11 0.024(2) 0.0139(18) 0.0147(18) 0.0046(14) -0.0089(15) -0.0078(15)
C12 0.0202(19) 0.0110(17) 0.0161(19) -0.0003(14) -0.0061(15) -0.0066(14)
C13 0.0207(19) 0.0167(18) 0.0074(17) 0.0015(13) -0.0032(14) -0.0080(14)
C14 0.0191(19) 0.0144(18) 0.0134(18) 0.0006(14) -0.0034(15) -0.0026(14)
C15 0.0146(17) 0.0104(17) 0.0133(18) 0.0001(13) -0.0013(14) 0.0007(13)
C16 0.0145(18) 0.0129(18) 0.0162(19) -0.0002(14) -0.0018(15) -0.0002(14)
C17 0.0136(17) 0.0181(19) 0.0104(18) 0.0036(14) -0.0008(14) 0.0013(14)
C18 0.0143(18) 0.0151(18) 0.0145(19) 0.0008(14) -0.0006(14) 0.0010(14)
C19 0.0113(17) 0.0135(17) 0.0126(18) -0.0015(14) 0.0001(14) 0.0019(13)
C20 0.0159(18) 0.0147(18) 0.0117(18) 0.0011(14) -0.0005(14) 0.0029(14)
C21 0.0194(19) 0.0130(18) 0.0163(19) 0.0033(14) -0.0040(15) -0.0029(14)
C22 0.0178(19) 0.0115(17) 0.0161(18) 0.0014(14) -0.0025(15) -0.0055(14)
C23 0.0181(19) 0.0130(18) 0.0148(18) 0.0027(14) -0.0052(15) -0.0031(14)
C24 0.0152(18) 0.0120(17) 0.0111(17) 0.0009(13) -0.0016(14) -0.0037(13)
C25 0.0158(18) 0.0109(17) 0.0174(19) 0.0005(14) -0.0033(15) -0.0009(14)
C26 0.0167(18) 0.0102(17) 0.0129(18) 0.0012(13) -0.0031(14) -0.0016(13)
C27 0.0216(19) 0.0134(18) 0.0123(18) 0.0018(14) -0.0057(15) -0.0072(14)
C28 0.0196(19) 0.0118(17) 0.0152(19) 0.0020(14) -0.0057(15) -0.0017(14)
C29 0.026(2) 0.0134(18) 0.022(2) 0.0000(15) -0.0067(17) -0.0012(15)
C30 0.025(2) 0.0161(19) 0.024(2) 0.0070(16) -0.0098(17) -0.0030(16)
C31 0.029(2) 0.0187(19) 0.0139(19) 0.0037(15) -0.0080(16) -0.0087(16)
C32 0.022(2) 0.0165(19) 0.0168(19) 0.0011(15) -0.0058(16) -0.0041(15)
C33 0.0175(18) 0.0142(18) 0.0131(18) 0.0011(14) -0.0042(15) -0.0047(14)
C34 0.0193(19) 0.0173(19) 0.0146(19) 0.0045(14) -0.0039(15) -0.0033(15)
C35 0.021(2) 0.026(2) 0.015(2) 0.0025(15) -0.0047(16) 0.0010(16)
C36 0.027(2) 0.027(2) 0.019(2) 0.0038(17) -0.0057(17) 0.0043(17)
C37 0.032(2) 0.041(3) 0.020(2) 0.0033(18) -0.0117(19) 0.000(2)
C38 0.030(2) 0.027(2) 0.0136(19) 0.0036(16) -0.0064(17) -0.0078(17)
C39 0.026(2) 0.021(2) 0.0102(18) 0.0002(15) 0.0005(16) -0.0017(16)
C40 0.025(2) 0.021(2) 0.016(2) -0.0012(15) 0.0053(16) 0.0019(16)
C41 0.042(3) 0.031(2) 0.037(3) 0.009(2) -0.010(2) -0.019(2)
C42 0.046(3) 0.029(2) 0.033(3) 0.005(2) -0.002(2) -0.018(2)
C43 0.056(3) 0.030(3) 0.028(3) -0.001(2) 0.006(2) -0.016(2)
C44 0.043(3) 0.028(2) 0.027(3) 0.0051(19) 0.009(2) -0.005(2)
C45 0.040(3) 0.018(2) 0.023(2) 0.0062(16) 0.0007(19) -0.0116(18)
C46 0.032(2) 0.016(2) 0.031(2) 0.0014(17) -0.0010(19) -0.0022(17)
C47 0.032(2) 0.024(2) 0.029(2) 0.0008(18) -0.0001(19) -0.0057(18)
C48 0.030(3) 0.056(3) 0.053(4) -0.003(3) -0.012(2) 0.000(2)
C49 0.037(3) 0.111(5) 0.048(4) -0.021(4) -0.019(3) 0.010(3)
C50 0.041(3) 0.113(5) 0.030(3) -0.021(3) -0.005(3) 0.006(3)
C51 0.027(2) 0.042(3) 0.027(2) 0.000(2) 0.0004(19) -0.0022(19)
C52 0.026(2) 0.030(2) 0.035(3) 0.0033(19) -0.0031(19) -0.0040(18)
O17 0.0264(15) 0.0257(15) 0.0157(14) 0.0015(11) -0.0049(12) -0.0052(11)
O18 0.054(2) 0.0348(18) 0.0321(19) -0.0013(14) -0.0016(16) 0.0041(15)
O19 0.0320(17) 0.0308(16) 0.0317(18) -0.0034(13) -0.0084(14) -0.0006(13)
O20 0.0440(19) 0.0392(18) 0.0268(18) 0.0003(14) -0.0085(15) -0.0012(15)
O21 0.066(2) 0.0352(19) 0.0310(19) 0.0062(14) -0.0087(17) -0.0119(16)
O22 0.045(2) 0.0390(19) 0.040(2) -0.0081(15) -0.0128(16) 0.0029(15)
O23 0.053(2) 0.054(2) 0.041(2) 0.0048(17) -0.0077(18) 0.0085(18)
O24 0.047(2) 0.052(2) 0.066(3) 0.0041(19) -0.011(2) -0.0003(18)
O25 0.080(3) 0.038(2) 0.117(4) 0.011(2) -0.029(3) -0.018(2)
O26 0.039(4) 0.038(4) 0.048(4) -0.006(3) 0.000(3) -0.011(3)
O27 0.044(2) 0.160(4) 0.068(3) -0.061(3) -0.006(2) -0.009(3)

loop_
_atom_type_symbol
_atom_type_description
_atom_type_scat_dispersion_real
_atom_type_scat_dispersion_imag
_atom_type_scat_source
C C 0.0033 0.0016 'International Tables Vol C Tables 4.2.6.8 and 6.1.1.4'
H H 0.0000 0.0000 'International Tables Vol C Tables 4.2.6.8 and 6.1.1.4'
N N 0.0061 0.0033 'International Tables Vol C Tables 4.2.6.8 and 6.1.1.4'
O O 0.0106 0.0060 'International Tables Vol C Tables 4.2.6.8 and 6.1.1.4'
S S 0.1246 0.1234 'International Tables Vol C Tables 4.2.6.8 and 6.1.1.4'

loop_
_geom_angle_atom_site_label_1
_geom_angle_atom_site_label_2
_geom_angle_atom_site_label_3
_geom_angle
O3 S1 O1 113.0(2)
O3 S1 O2 112.1(2)
O1 S1 O2 111.60(18)
O3 S1 C3 106.65(17)
O1 S1 C3 107.10(18)
O2 S1 C3 105.84(18)
O6 S2 O5 114.17(19)
O6 S2 O7 111.40(18)
O5 S2 O7 110.76(17)
O6 S2 C10 107.20(17)
O5 S2 C10 105.46(18)
O7 S2 C10 107.39(16)
O10 S3 O9 111.95(15)
O10 S3 O11 112.79(16)
O9 S3 O11 112.56(16)
O10 S3 C17 107.72(16)
O9 S3 C17 105.89(16)
O11 S3 C17 105.34(16)
O14 S4 O15 112.62(17)
O14 S4 O13 111.61(16)
O15 S4 O13 112.18(16)
O14 S4 C24 106.70(16)
O15 S4 C24 107.05(17)
O13 S4 C24 106.21(15)
C29 N1 C33 121.0(3)
C29 N1 C40 120.3(3)
C33 N1 C40 118.6(3)
C38 N2 C34 121.2(3)
C38 N2 C39 119.9(3)
C34 N2 C39 118.9(3)
C41 N3 C45 122.7(4)
C41 N3 C52 119.8(4)
C45 N3 C52 117.2(4)
C50 N4 C46 121.0(4)
C50 N4 C51 119.6(4)
C46 N4 C51 119.1(4)
C6 O4 H4 109.5
C13 O8 H8 109.5
C20 O12 H12 109.5
C27 O16 H16 109.5
C2 C1 C6 118.6(3)
C2 C1 C28 121.3(3)
C6 C1 C28 120.1(3)
C3 C2 C1 121.6(3)
C3 C2 H2 119.2
C1 C2 H2 119.2
C2 C3 C4 119.8(3)
C2 C3 S1 122.3(3)
C4 C3 S1 117.8(3)
C5 C4 C3 120.1(3)
C5 C4 H4A 119.9
C3 C4 H4A 119.9
C4 C5 C6 119.0(3)
C4 C5 C7 118.5(3)
C6 C5 C7 122.5(3)
O4 C6 C1 116.1(3)
O4 C6 C5 123.0(3)
C1 C6 C5 120.9(3)
C5 C7 C8 110.4(3)
C5 C7 H7A 109.6
C8 C7 H7A 109.6
C5 C7 H7B 109.6
C8 C7 H7B 109.6
H7A C7 H7B 108.1
C13 C8 C9 119.4(3)
C13 C8 C7 121.5(3)
C9 C8 C7 119.0(3)
C10 C9 C8 120.0(3)
C10 C9 H9 120.0
C8 C9 H9 120.0
C9 C10 C11 119.7(3)
C9 C10 S2 121.1(3)
C11 C10 S2 119.2(3)
C10 C11 C12 122.0(3)
C10 C11 H11 119.0
C12 C11 H11 119.0
C11 C12 C13 117.3(3)
C11 C12 C14 117.9(3)
C13 C12 C14 124.8(3)
O8 C13 C8 114.5(3)
O8 C13 C12 123.8(3)
C8 C13 C12 121.6(3)
C12 C14 C15 110.7(3)
C12 C14 H14A 109.5
C15 C14 H14A 109.5
C12 C14 H14B 109.5
C15 C14 H14B 109.5
H14A C14 H14B 108.1
C16 C15 C20 118.4(3)
C16 C15 C14 122.1(3)
C20 C15 C14 119.5(3)
C15 C16 C17 120.7(3)
C15 C16 H16A 119.7
C17 C16 H16A 119.7
C18 C17 C16 120.4(3)
C18 C17 S3 121.7(3)
C16 C17 S3 117.8(3)
C17 C18 C19 120.7(3)
C17 C18 H18 119.7
C19 C18 H18 119.7
C20 C19 C18 118.3(3)
C20 C19 C21 121.0(3)
C18 C19 C21 120.7(3)
O12 C20 C19 123.4(3)
O12 C20 C15 115.0(3)
C19 C20 C15 121.6(3)
C22 C21 C19 110.5(3)
C22 C21 H21A 109.6
C19 C21 H21A 109.6
C22 C21 H21B 109.6
C19 C21 H21B 109.6
H21A C21 H21B 108.1
C23 C22 C27 118.6(3)
C23 C22 C21 119.3(3)
C27 C22 C21 122.1(3)
C24 C23 C22 120.9(3)
C24 C23 H23 119.5
C22 C23 H23 119.5
C23 C24 C25 120.2(3)
C23 C24 S4 118.8(3)
C25 C24 S4 121.0(3)
C24 C25 C26 120.6(3)
C24 C25 H25 119.7
C26 C25 H25 119.7
C27 C26 C25 118.5(3)
C27 C26 C28 122.1(3)
C25 C26 C28 119.4(3)
O16 C27 C26 124.3(3)
O16 C27 C22 114.7(3)
C26 C27 C22 121.1(3)
C1 C28 C26 113.2(3)
C1 C28 H28A 108.9
C26 C28 H28A 108.9
C1 C28 H28B 108.9
C26 C28 H28B 108.9
H28A C28 H28B 107.7
N1 C29 C30 121.4(4)
N1 C29 H29 119.3
C30 C29 H29 119.3
C29 C30 C31 119.0(4)
C29 C30 H30 120.5
C31 C30 H30 120.5
C30 C31 C32 119.4(4)
C30 C31 H31 120.3
C32 C31 H31 120.3
C33 C32 C31 119.7(3)
C33 C32 H32 120.2
C31 C32 H32 120.2
N1 C33 C32 119.4(3)
N1 C33 C34 118.2(3)
C32 C33 C34 122.4(3)
N2 C34 C35 118.9(3)
N2 C34 C33 119.5(3)
C35 C34 C33 121.6(3)
C36 C35 C34 119.9(4)
C36 C35 H35 120.1
C34 C35 H35 120.1
C37 C36 C35 119.4(4)
C37 C36 H36 120.3
C35 C36 H36 120.3
C38 C37 C36 119.3(4)
C38 C37 H37 120.3
C36 C37 H37 120.3
N2 C38 C37 121.2(4)
N2 C38 H38 119.4
C37 C38 H38 119.4
N2 C39 C40 109.7(3)
N2 C39 H39A 109.7
C40 C39 H39A 109.7
N2 C39 H39B 109.7
C40 C39 H39B 109.7
H39A C39 H39B 108.2
N1 C40 C39 110.1(3)
N1 C40 H40A 109.6
C39 C40 H40A 109.6
N1 C40 H40B 109.6
C39 C40 H40B 109.6
H40A C40 H40B 108.1
N3 C41 C42 120.6(5)
N3 C41 H41 119.7
C42 C41 H41 119.7
C41 C42 C43 119.0(5)
C41 C42 H42 120.5
C43 C42 H42 120.5
C44 C43 C42 120.2(5)
C44 C43 H43 119.9
C42 C43 H43 119.9
C43 C44 C45 119.4(5)
C43 C44 H44 120.3
C45 C44 H44 120.3
N3 C45 C44 118.1(4)
N3 C45 C46 120.3(4)
C44 C45 C46 121.6(4)
C47 C46 N4 118.4(4)
C47 C46 C45 123.0(4)
N4 C46 C45 118.7(4)
C46 C47 C48 121.3(4)
C46 C47 H47 119.3
C48 C47 H47 119.3
C49 C48 C47 118.7(5)
C49 C48 H48 120.6
C47 C48 H48 120.6
C50 C49 C48 118.9(5)
C50 C49 H49 120.6
C48 C49 H49 120.6
N4 C50 C49 121.6(5)
N4 C50 H50 119.2
C49 C50 H50 119.2
N4 C51 C52 108.6(3)
N4 C51 H51A 110.0
C52 C51 H51A 110.0
N4 C51 H51B 110.0
C52 C51 H51B 110.0
H51A C51 H51B 108.3
N3 C52 C51 108.1(3)
N3 C52 H52A 110.1
C51 C52 H52A 110.1
N3 C52 H52B 110.1
C51 C52 H52B 110.1
H52A C52 H52B 108.4

loop_
_geom_bond_atom_site_label_1
_geom_bond_atom_site_label_2
_geom_bond_distance
S1 O3 1.450(3)
S1 O1 1.459(3)
S1 O2 1.466(3)
S1 C3 1.764(4)
S2 O6 1.452(3)
S2 O5 1.455(3)
S2 O7 1.460(3)
S2 C10 1.764(4)
S3 O10 1.457(3)
S3 O9 1.459(3)
S3 O11 1.470(3)
S3 C17 1.776(4)
S4 O14 1.450(3)
S4 O15 1.459(3)
S4 O13 1.460(3)
S4 C24 1.774(4)
N1 C29 1.342(5)
N1 C33 1.361(5)
N1 C40 1.481(5)
N2 C38 1.341(5)
N2 C34 1.366(5)
N2 C39 1.472(5)
N3 C41 1.336(6)
N3 C45 1.370(6)
N3 C52 1.492(5)
N4 C50 1.334(7)
N4 C46 1.375(5)
N4 C51 1.474(6)
O4 C6 1.368(4)
O4 H4 0.8400
O8 C13 1.368(4)
O8 H8 0.8400
O12 C20 1.369(4)
O12 H12 0.8400
O16 C27 1.373(4)
O16 H16 0.8400
C1 C2 1.381(5)
C1 C6 1.395(5)
C1 C28 1.520(5)
C2 C3 1.371(5)
C2 H2 0.9500
C3 C4 1.399(5)
C4 C5 1.387(5)
C4 H4A 0.9500
C5 C6 1.402(5)
C5 C7 1.529(5)
C7 C8 1.530(5)
C7 H7A 0.9900
C7 H7B 0.9900
C8 C13 1.390(5)
C8 C9 1.402(5)
C9 C10 1.386(5)
C9 H9 0.9500
C10 C11 1.390(5)
C11 C12 1.398(5)
C11 H11 0.9500
C12 C13 1.406(5)
C12 C14 1.512(5)
C14 C15 1.515(5)
C14 H14A 0.9900
C14 H14B 0.9900
C15 C16 1.379(5)
C15 C20 1.418(5)
C16 C17 1.396(5)
C16 H16A 0.9500
C17 C18 1.383(5)
C18 C19 1.398(5)
C18 H18 0.9500
C19 C20 1.395(5)
C19 C21 1.533(5)
C21 C22 1.525(5)
C21 H21A 0.9900
C21 H21B 0.9900
C22 C23 1.397(5)
C22 C27 1.405(5)
C23 C24 1.378(5)
C23 H23 0.9500
C24 C25 1.386(5)
C25 C26 1.405(5)
C25 H25 0.9500
C26 C27 1.397(5)
C26 C28 1.534(5)
C28 H28A 0.9900
C28 H28B 0.9900
C29 C30 1.371(5)
C29 H29 0.9500
C30 C31 1.380(5)
C30 H30 0.9500
C31 C32 1.395(5)
C31 H31 0.9500
C32 C33 1.383(5)
C32 H32 0.9500
C33 C34 1.466(5)
C34 C35 1.393(5)
C35 C36 1.390(5)
C35 H35 0.9500
C36 C37 1.380(6)
C36 H36 0.9500
C37 C38 1.374(6)
C37 H37 0.9500
C38 H38 0.9500
C39 C40 1.504(6)
C39 H39A 0.9900
C39 H39B 0.9900
C40 H40A 0.9900
C40 H40B 0.9900
C41 C42 1.352(6)
C41 H41 0.9500
C42 C43 1.401(7)
C42 H42 0.9500
C43 C44 1.376(7)
C43 H43 0.9500
C44 C45 1.392(6)
C44 H44 0.9500
C45 C46 1.446(6)
C46 C47 1.347(6)
C47 C48 1.391(7)
C47 H47 0.9500
C48 C49 1.379(8)
C48 H48 0.9500
C49 C50 1.360(8)
C49 H49 0.9500
C50 H50 0.9500
C51 C52 1.515(6)
C51 H51A 0.9900
C51 H51B 0.9900
C52 H52A 0.9900
C52 H52B 0.9900

loop_
_geom_torsion_atom_site_label_1
_geom_torsion_atom_site_label_2
_geom_torsion_atom_site_label_3
_geom_torsion_atom_site_label_4
_geom_torsion
C6 C1 C2 C3 -1.6(5)
C28 C1 C2 C3 176.4(3)
C1 C2 C3 C4 1.2(6)
C1 C2 C3 S1 176.7(3)
O3 S1 C3 C2 143.4(3)
O1 S1 C3 C2 22.1(4)
O2 S1 C3 C2 -97.1(3)
O3 S1 C3 C4 -41.0(3)
O1 S1 C3 C4 -162.2(3)
O2 S1 C3 C4 78.6(3)
C2 C3 C4 C5 -0.6(5)
S1 C3 C4 C5 -176.4(3)
C3 C4 C5 C6 0.5(5)
C3 C4 C5 C7 -176.8(3)
C2 C1 C6 O4 -179.4(3)
C28 C1 C6 O4 2.7(5)
C2 C1 C6 C5 1.5(5)
C28 C1 C6 C5 -176.5(3)
C4 C5 C6 O4 179.9(3)
C7 C5 C6 O4 -2.8(5)
C4 C5 C6 C1 -1.0(5)
C7 C5 C6 C1 176.3(3)
C4 C5 C7 C8 102.7(4)
C6 C5 C7 C8 -74.6(4)
C5 C7 C8 C13 102.9(4)
C5 C7 C8 C9 -74.4(4)
C13 C8 C9 C10 -0.4(5)
C7 C8 C9 C10 176.9(3)
C8 C9 C10 C11 -0.5(5)
C8 C9 C10 S2 -178.1(3)
O6 S2 C10 C9 -143.6(3)
O5 S2 C10 C9 -21.6(3)
O7 S2 C10 C9 96.6(3)
O6 S2 C10 C11 38.8(3)
O5 S2 C10 C11 160.8(3)
O7 S2 C10 C11 -81.0(3)
C9 C10 C11 C12 0.2(5)
S2 C10 C11 C12 177.8(3)
C10 C11 C12 C13 1.0(5)
C10 C11 C12 C14 -176.3(3)
C9 C8 C13 O8 180.0(3)
C7 C8 C13 O8 2.7(5)
C9 C8 C13 C12 1.6(5)
C7 C8 C13 C12 -175.7(3)
C11 C12 C13 O8 179.9(3)
C14 C12 C13 O8 -3.1(5)
C11 C12 C13 C8 -1.9(5)
C14 C12 C13 C8 175.1(3)
C11 C12 C14 C15 71.5(4)
C13 C12 C14 C15 -105.5(4)
C12 C14 C15 C16 -103.2(4)
C12 C14 C15 C20 77.5(4)
C20 C15 C16 C17 -0.8(5)
C14 C15 C16 C17 179.9(3)
C15 C16 C17 C18 1.3(5)
C15 C16 C17 S3 -180.0(3)
O10 S3 C17 C18 105.3(3)
O9 S3 C17 C18 -134.8(3)
O11 S3 C17 C18 -15.3(3)
O10 S3 C17 C16 -73.5(3)
O9 S3 C17 C16 46.5(3)
O11 S3 C17 C16 165.9(3)
C16 C17 C18 C19 -1.5(5)
S3 C17 C18 C19 179.8(3)
C17 C18 C19 C20 1.1(5)
C17 C18 C19 C21 -177.3(3)
C18 C19 C20 O12 -178.1(3)
C21 C19 C20 O12 0.4(5)
C18 C19 C20 C15 -0.6(5)
C21 C19 C20 C15 177.8(3)
C16 C15 C20 O12 178.1(3)
C14 C15 C20 O12 -2.6(5)
C16 C15 C20 C19 0.5(5)
C14 C15 C20 C19 179.8(3)
C20 C19 C21 C22 -77.0(4)
C18 C19 C21 C22 101.4(4)
C19 C21 C22 C23 -74.3(4)
C19 C21 C22 C27 102.5(4)
C27 C22 C23 C24 -1.2(5)
C21 C22 C23 C24 175.8(3)
C22 C23 C24 C25 -1.7(5)
C22 C23 C24 S4 178.5(3)
O14 S4 C24 C23 -84.8(3)
O15 S4 C24 C23 154.4(3)
O13 S4 C24 C23 34.4(3)
O14 S4 C24 C25 95.4(3)
O15 S4 C24 C25 -25.4(3)
O13 S4 C24 C25 -145.4(3)
C23 C24 C25 C26 2.4(5)
S4 C24 C25 C26 -177.8(3)
C24 C25 C26 C27 -0.3(5)
C24 C25 C26 C28 -179.2(3)
C25 C26 C27 O16 177.1(3)
C28 C26 C27 O16 -3.9(5)
C25 C26 C27 C22 -2.7(5)
C28 C26 C27 C22 176.3(3)
C23 C22 C27 O16 -176.4(3)
C21 C22 C27 O16 6.7(5)
C23 C22 C27 C26 3.4(5)
C21 C22 C27 C26 -173.5(3)
C2 C1 C28 C26 -102.4(4)
C6 C1 C28 C26 75.5(4)
C27 C26 C28 C1 -103.8(4)
C25 C26 C28 C1 75.1(4)
C33 N1 C29 C30 0.0(5)
C40 N1 C29 C30 178.0(3)
N1 C29 C30 C31 1.3(5)
C29 C30 C31 C32 -1.4(5)
C30 C31 C32 C33 0.2(5)
C29 N1 C33 C32 -1.2(5)
C40 N1 C33 C32 -179.3(3)
C29 N1 C33 C34 178.9(3)
C40 N1 C33 C34 0.8(5)
C31 C32 C33 N1 1.1(5)
C31 C32 C33 C34 -179.0(3)
C38 N2 C34 C35 -3.4(5)
C39 N2 C34 C35 177.8(3)
C38 N2 C34 C33 175.6(3)
C39 N2 C34 C33 -3.3(5)
N1 C33 C34 N2 22.6(5)
C32 C33 C34 N2 -157.4(3)
N1 C33 C34 C35 -158.5(3)
C32 C33 C34 C35 21.5(5)
N2 C34 C35 C36 2.4(6)
C33 C34 C35 C36 -176.6(4)
C34 C35 C36 C37 0.4(6)
C35 C36 C37 C38 -2.2(6)
C34 N2 C38 C37 1.6(6)
C39 N2 C38 C37 -179.6(3)
C36 C37 C38 N2 1.2(6)
C38 N2 C39 C40 145.6(3)
C34 N2 C39 C40 -35.5(4)
C29 N1 C40 C39 142.3(3)
C33 N1 C40 C39 -39.6(4)
N2 C39 C40 N1 55.5(4)
C45 N3 C41 C42 -0.2(6)
C52 N3 C41 C42 -174.5(4)
N3 C41 C42 C43 0.5(6)
C41 C42 C43 C44 -1.0(6)
C42 C43 C44 C45 1.2(6)
C41 N3 C45 C44 0.4(6)
C52 N3 C45 C44 174.9(3)
C41 N3 C45 C46 178.6(4)
C52 N3 C45 C46 -6.9(5)
C43 C44 C45 N3 -0.9(6)
C43 C44 C45 C46 -179.0(4)
C50 N4 C46 C47 3.8(7)
C51 N4 C46 C47 178.2(4)
C50 N4 C46 C45 -176.8(5)
C51 N4 C46 C45 -2.4(6)
N3 C45 C46 C47 163.2(4)
C44 C45 C46 C47 -18.7(6)
N3 C45 C46 N4 -16.1(6)
C44 C45 C46 N4 162.0(4)
N4 C46 C47 C48 -4.3(6)
C45 C46 C47 C48 176.3(4)
C46 C47 C48 C49 3.0(8)
C47 C48 C49 C50 -1.1(9)
C46 N4 C50 C49 -2.1(9)
C51 N4 C50 C49 -176.4(6)
C48 C49 C50 N4 0.7(10)
C50 N4 C51 C52 -145.4(5)
C46 N4 C51 C52 40.2(5)
C41 N3 C52 C51 -140.9(4)
C45 N3 C52 C51 44.5(4)
N4 C51 C52 N3 -59.2(4)
